data_2230873
loop_
_publ_author_name
'Siddegowda, M. S.'
'Jasinski, Jerry P.'
'Golen, James A.'
'Yathirajan, H. S.'
'Swamy, M. T.'

_publ_section_title
;
 2,2-Diphenyl-4-(piperidin-1-yl)butanamide
;
_journal_coeditor_code SJ5167
_journal_issue 7
_journal_name_full 'Acta Crystallographica Section E'
_journal_page_first o1827
_journal_paper_doi 10.1107/S1600536811024585
_journal_volume 67
_journal_year 2011
_chemical_formula_iupac 'C21 H26 N2 O'
_chemical_formula_moiety 'C21 H26 N2 O'
_chemical_formula_sum 'C21 H26 N2 O'
_chemical_formula_weight 322.44
_chemical_name_systematic
;
2,2-Diphenyl-4-(piperidin-1-yl)butanamide
;
_space_group_IT_number 29
_symmetry_cell_setting orthorhombic
_symmetry_space_group_name_Hall 'P 2c -2ac'
_symmetry_space_group_name_H-M 'P c a 21'
_atom_sites_solution_hydrogens geom
_atom_sites_solution_primary direct
_atom_sites_solution_secondary difmap
_cell_angle_alpha 90.00
_cell_angle_beta 90.00
_cell_angle_gamma 90.00
_cell_formula_units_Z 4
_cell_length_a 18.1070(12)
_cell_length_b 10.3025(9)
_cell_length_c 9.6150(6)
_cell_measurement_reflns_used 9220
_cell_measurement_temperature 173(2)
_cell_measurement_theta_max 32.51
_cell_measurement_theta_min 3.37
_cell_volume 1793.7(2)
_computing_cell_refinement '<i>CrysAlis PRO</i> (Oxford Diffraction, 2010)'
_computing_data_collection '<i>CrysAlis PRO</i> (Oxford Diffraction, 2010)'
_computing_data_reduction '<i>CrysAlis RED</i> (Oxford Diffraction, 2010)'
_computing_molecular_graphics '<i>SHELXTL</i> (Sheldrick, 2008)'
_computing_publication_material '<i>SHELXTL</i> (Sheldrick, 2008)'
_computing_structure_refinement '<i>SHELXL97</i> (Sheldrick, 2008)'
_computing_structure_solution '<i>SHELXS97</i> (Sheldrick, 2008)'
_diffrn_ambient_temperature 173(2)
_diffrn_detector_area_resol_mean 16.1500
_diffrn_measured_fraction_theta_full 0.998
_diffrn_measured_fraction_theta_max 0.998
_diffrn_measurement_device_type 'Oxford Diffraction Xcalibur Eos Gemini'
_diffrn_measurement_method \w
_diffrn_radiation_monochromator graphite
_diffrn_radiation_source 'Enhance (Mo) X-ray Source'
_diffrn_radiation_type MoK\a
_diffrn_radiation_wavelength 0.71073
_diffrn_reflns_av_R_equivalents 0.0197
_diffrn_reflns_av_sigmaI/netI 0.0154
_diffrn_reflns_limit_h_max 24
_diffrn_reflns_limit_h_min -24
_diffrn_reflns_limit_k_max 14
_diffrn_reflns_limit_k_min -13
_diffrn_reflns_limit_l_max 13
_diffrn_reflns_limit_l_min -13
_diffrn_reflns_number 19279
_diffrn_reflns_theta_full 25.24
_diffrn_reflns_theta_max 29.12
_diffrn_reflns_theta_min 3.67
_diffrn_standards_number 0
_exptl_absorpt_coefficient_mu 0.073
_exptl_absorpt_correction_T_max 0.9855
_exptl_absorpt_correction_T_min 0.9712
_exptl_absorpt_correction_type multi-scan
_exptl_absorpt_process_details
;
(CrysAlis RED; Oxford Diffraction, 2010)
;
_exptl_crystal_colour colorless
_exptl_crystal_density_diffrn 1.194
_exptl_crystal_density_method 'not measured'
_exptl_crystal_description block
_exptl_crystal_F_000 696
_exptl_crystal_size_max 0.40
_exptl_crystal_size_mid 0.32
_exptl_crystal_size_min 0.20
_refine_diff_density_max 0.216
_refine_diff_density_min -0.156
_refine_ls_extinction_method none
_refine_ls_goodness_of_fit_ref 1.019
_refine_ls_hydrogen_treatment mixed
_refine_ls_matrix_type full
_refine_ls_number_parameters 224
_refine_ls_number_reflns 4817
_refine_ls_number_restraints 4
_refine_ls_restrained_S_all 1.020
_refine_ls_R_factor_all 0.0385
_refine_ls_R_factor_gt 0.0355
_refine_ls_shift/su_max 0.000
_refine_ls_shift/su_mean 0.000
_refine_ls_structure_factor_coef Fsqd
_refine_ls_weighting_details 'calc w=1/[\s^2^(Fo^2^)+(0.0674P)^2^+0.1453P] where P=(Fo^2^+2Fc^2^)/3'
_refine_ls_weighting_scheme calc
_refine_ls_wR_factor_gt 0.0987
_refine_ls_wR_factor_ref 0.1022
_reflns_number_gt 4547
_reflns_number_total 4817
_reflns_threshold_expression I>2\s(I)
_cod_data_source_file sj5167.cif
_cod_data_source_block I
_cod_original_sg_symbol_Hall 'P 2c -2ac '
_cod_database_code 2230873
_cod_database_fobs_code 2230873

loop_
_symmetry_equiv_pos_as_xyz
'x, y, z'
'-x, -y, z+1/2'
'x+1/2, -y, z'
'-x+1/2, y, z+1/2'

loop_
_atom_site_type_symbol
_atom_site_label
_atom_site_fract_x
_atom_site_fract_y
_atom_site_fract_z
_atom_site_U_iso_or_equiv
_atom_site_adp_type
_atom_site_calc_flag
_atom_site_refinement_flags
_atom_site_occupancy
_atom_site_symmetry_multiplicity
_atom_site_disorder_assembly
_atom_site_disorder_group
O O1 0.68400(5) 0.34583(11) 0.96707(9) 0.0432(2) Uani d . 1 1 . .
N N1 0.75885(6) 0.33139(12) 0.78130(11) 0.0375(2) Uani d D 1 1 . .
H H1NB 0.7944(8) 0.2941(16) 0.8267(16) 0.045 Uiso d D 1 1 . .
H H1NA 0.7651(9) 0.3416(16) 0.6956(14) 0.045 Uiso d D 1 1 . .
N N2 0.62349(5) 0.19366(9) 0.43291(9) 0.02659(18) Uani d . 1 1 . .
C C1 0.69459(6) 0.36080(11) 0.84208(11) 0.0287(2) Uani d . 1 1 . .
C C2 0.63630(5) 0.42567(10) 0.74607(9) 0.02408(18) Uani d . 1 1 . .
C C3 0.64319(6) 0.37719(10) 0.59391(10) 0.02621(19) Uani d . 1 1 . .
H H3A 0.6058 0.4219 0.5361 0.031 Uiso calc R 1 1 . .
H H3B 0.6925 0.4011 0.5577 0.031 Uiso calc R 1 1 . .
C C4 0.63287(7) 0.23102(11) 0.57931(11) 0.0318(2) Uani d . 1 1 . .
H H4A 0.6764 0.1858 0.6183 0.038 Uiso calc R 1 1 . .
H H4B 0.5889 0.2036 0.6330 0.038 Uiso calc R 1 1 . .
C C5 0.54694(6) 0.21203(12) 0.38868(13) 0.0356(2) Uani d . 1 1 . .
H H5A 0.5320 0.3030 0.4065 0.043 Uiso calc R 1 1 . .
H H5B 0.5144 0.1547 0.4440 0.043 Uiso calc R 1 1 . .
C C6 0.53738(9) 0.18176(15) 0.23557(15) 0.0470(3) Uani d . 1 1 . .
H H6A 0.5671 0.2433 0.1797 0.056 Uiso calc R 1 1 . .
H H6B 0.4849 0.1928 0.2094 0.056 Uiso calc R 1 1 . .
C C7 0.56157(11) 0.04385(16) 0.20378(18) 0.0579(4) Uani d . 1 1 . .
H H7A 0.5270 -0.0182 0.2477 0.070 Uiso calc R 1 1 . .
H H7B 0.5606 0.0292 0.1020 0.070 Uiso calc R 1 1 . .
C C8 0.63853(10) 0.02107(16) 0.25826(18) 0.0578(4) Uani d . 1 1 . .
H H8A 0.6740 0.0726 0.2028 0.069 Uiso calc R 1 1 . .
H H8B 0.6513 -0.0718 0.2471 0.069 Uiso calc R 1 1 . .
C C9 0.64546(8) 0.05852(13) 0.41083(16) 0.0438(3) Uani d . 1 1 . .
H H9A 0.6138 0.0009 0.4677 0.053 Uiso calc R 1 1 . .
H H9B 0.6972 0.0465 0.4414 0.053 Uiso calc R 1 1 . .
C C10 0.55575(5) 0.40102(11) 0.78870(11) 0.0274(2) Uani d . 1 1 . .
C C11 0.53249(7) 0.30304(12) 0.87673(13) 0.0371(2) Uani d . 1 1 . .
H H11A 0.5678 0.2506 0.9235 0.044 Uiso calc R 1 1 . .
C C12 0.45683(8) 0.28120(16) 0.89694(16) 0.0494(3) Uani d . 1 1 . .
H H12A 0.4414 0.2148 0.9589 0.059 Uiso calc R 1 1 . .
C C13 0.40475(7) 0.35405(17) 0.82879(16) 0.0498(4) Uani d . 1 1 . .
H H13A 0.3537 0.3367 0.8417 0.060 Uiso calc R 1 1 . .
C C14 0.42691(7) 0.45219(15) 0.74177(16) 0.0455(3) Uani d . 1 1 . .
H H14A 0.3912 0.5038 0.6951 0.055 Uiso calc R 1 1 . .
C C15 0.50184(6) 0.47598(12) 0.72201(13) 0.0361(2) Uani d . 1 1 . .
H H15A 0.5167 0.5445 0.6621 0.043 Uiso calc R 1 1 . .
C C16 0.65362(5) 0.57150(11) 0.76043(11) 0.0287(2) Uani d . 1 1 . .
C C17 0.63429(7) 0.63353(13) 0.88404(14) 0.0404(3) Uani d . 1 1 . .
H H17A 0.6108 0.5856 0.9559 0.048 Uiso calc R 1 1 . .
C C18 0.64896(8) 0.76405(15) 0.90339(19) 0.0528(4) Uani d . 1 1 . .
H H18A 0.6355 0.8050 0.9882 0.063 Uiso calc R 1 1 . .
C C19 0.68294(9) 0.83480(15) 0.8005(2) 0.0565(4) Uani d . 1 1 . .
H H19A 0.6922 0.9248 0.8133 0.068 Uiso calc R 1 1 . .
C C20 0.70346(9) 0.77430(15) 0.6784(2) 0.0544(4) Uani d . 1 1 . .
H H20A 0.7272 0.8228 0.6073 0.065 Uiso calc R 1 1 . .
C C21 0.68962(7) 0.64287(13) 0.65859(15) 0.0400(3) Uani d . 1 1 . .
H H21A 0.7049 0.6018 0.5749 0.048 Uiso calc R 1 1 . .

loop_
_atom_site_aniso_label
_atom_site_aniso_U_11
_atom_site_aniso_U_22
_atom_site_aniso_U_33
_atom_site_aniso_U_12
_atom_site_aniso_U_13
_atom_site_aniso_U_23
O1 0.0344(4) 0.0706(6) 0.0246(4) 0.0036(4) -0.0032(3) 0.0074(4)
N1 0.0269(4) 0.0567(6) 0.0288(5) 0.0099(4) -0.0038(4) -0.0007(4)
N2 0.0269(4) 0.0282(4) 0.0246(4) 0.0000(3) -0.0001(3) -0.0028(3)
C1 0.0264(5) 0.0341(5) 0.0256(5) 0.0012(4) -0.0037(4) 0.0008(4)
C2 0.0227(4) 0.0304(5) 0.0191(4) 0.0022(3) -0.0005(3) -0.0003(3)
C3 0.0299(5) 0.0296(5) 0.0192(4) 0.0006(4) 0.0005(3) -0.0002(4)
C4 0.0431(6) 0.0296(5) 0.0228(5) 0.0013(4) -0.0025(4) 0.0018(4)
C5 0.0285(5) 0.0430(6) 0.0352(6) 0.0008(4) -0.0033(4) -0.0015(5)
C6 0.0552(8) 0.0479(7) 0.0380(6) -0.0021(6) -0.0164(6) -0.0029(6)
C7 0.0775(11) 0.0478(8) 0.0485(8) -0.0076(7) -0.0186(7) -0.0154(6)
C8 0.0703(10) 0.0462(8) 0.0569(9) 0.0083(7) -0.0041(8) -0.0266(7)
C9 0.0501(7) 0.0324(6) 0.0490(7) 0.0079(5) -0.0094(6) -0.0099(5)
C10 0.0248(4) 0.0335(5) 0.0239(4) -0.0001(4) 0.0009(4) -0.0062(4)
C11 0.0374(6) 0.0427(6) 0.0311(6) -0.0058(5) 0.0018(4) 0.0010(5)
C12 0.0445(7) 0.0618(8) 0.0419(7) -0.0220(6) 0.0100(5) -0.0038(6)
C13 0.0299(6) 0.0715(10) 0.0480(7) -0.0109(6) 0.0058(5) -0.0213(7)
C14 0.0272(5) 0.0587(8) 0.0506(7) 0.0074(5) -0.0032(5) -0.0175(6)
C15 0.0285(5) 0.0397(6) 0.0402(6) 0.0047(4) -0.0014(4) -0.0032(5)
C16 0.0245(4) 0.0322(5) 0.0293(5) 0.0009(4) -0.0038(4) -0.0028(4)
C17 0.0371(6) 0.0442(7) 0.0399(7) -0.0008(5) 0.0004(5) -0.0117(5)
C18 0.0443(7) 0.0509(8) 0.0632(9) 0.0003(6) -0.0042(6) -0.0278(7)
C19 0.0467(8) 0.0382(7) 0.0846(12) -0.0066(6) -0.0075(8) -0.0158(7)
C20 0.0576(9) 0.0411(7) 0.0646(10) -0.0136(6) -0.0005(7) 0.0018(6)
C21 0.0440(6) 0.0380(6) 0.0379(6) -0.0065(5) 0.0011(5) -0.0018(5)

loop_
_atom_type_symbol
_atom_type_description
_atom_type_scat_dispersion_real
_atom_type_scat_dispersion_imag
_atom_type_scat_source
C C 0.0033 0.0016 'International Tables Vol C Tables 4.2.6.8 and 6.1.1.4'
H H 0.0000 0.0000 'International Tables Vol C Tables 4.2.6.8 and 6.1.1.4'
N N 0.0061 0.0033 'International Tables Vol C Tables 4.2.6.8 and 6.1.1.4'
O O 0.0106 0.0060 'International Tables Vol C Tables 4.2.6.8 and 6.1.1.4'

loop_
_geom_angle_atom_site_label_1
_geom_angle_atom_site_label_2
_geom_angle_atom_site_label_3
_geom_angle_site_symmetry_1
_geom_angle_site_symmetry_3
_geom_angle
_geom_angle_publ_flag
C1 N1 H1NB . . 121.7(11) ?
C1 N1 H1NA . . 121.3(11) ?
H1NB N1 H1NA . . 116.7(15) ?
C5 N2 C9 . . 109.79(9) ?
C5 N2 C4 . . 110.75(9) ?
C9 N2 C4 . . 110.90(10) ?
O1 C1 N1 . . 122.40(10) ?
O1 C1 C2 . . 122.01(10) ?
N1 C1 C2 . . 115.41(9) ?
C10 C2 C16 . . 109.30(8) ?
C10 C2 C3 . . 105.96(8) ?
C16 C2 C3 . . 112.46(8) ?
C10 C2 C1 . . 114.55(8) ?
C16 C2 C1 . . 103.17(8) ?
C3 C2 C1 . . 111.55(8) ?
C4 C3 C2 . . 113.28(8) ?
C4 C3 H3A . . 108.9 ?
C2 C3 H3A . . 108.9 ?
C4 C3 H3B . . 108.9 ?
C2 C3 H3B . . 108.9 ?
H3A C3 H3B . . 107.7 ?
N2 C4 C3 . . 111.18(8) ?
N2 C4 H4A . . 109.4 ?
C3 C4 H4A . . 109.4 ?
N2 C4 H4B . . 109.4 ?
C3 C4 H4B . . 109.4 ?
H4A C4 H4B . . 108.0 ?
N2 C5 C6 . . 111.37(11) ?
N2 C5 H5A . . 109.4 ?
C6 C5 H5A . . 109.4 ?
N2 C5 H5B . . 109.4 ?
C6 C5 H5B . . 109.4 ?
H5A C5 H5B . . 108.0 ?
C5 C6 C7 . . 110.82(12) ?
C5 C6 H6A . . 109.5 ?
C7 C6 H6A . . 109.5 ?
C5 C6 H6B . . 109.5 ?
C7 C6 H6B . . 109.5 ?
H6A C6 H6B . . 108.1 ?
C8 C7 C6 . . 110.04(12) ?
C8 C7 H7A . . 109.7 ?
C6 C7 H7A . . 109.7 ?
C8 C7 H7B . . 109.7 ?
C6 C7 H7B . . 109.7 ?
H7A C7 H7B . . 108.2 ?
C7 C8 C9 . . 111.82(13) ?
C7 C8 H8A . . 109.3 ?
C9 C8 H8A . . 109.3 ?
C7 C8 H8B . . 109.3 ?
C9 C8 H8B . . 109.3 ?
H8A C8 H8B . . 107.9 ?
N2 C9 C8 . . 111.01(12) ?
N2 C9 H9A . . 109.4 ?
C8 C9 H9A . . 109.4 ?
N2 C9 H9B . . 109.4 ?
C8 C9 H9B . . 109.4 ?
H9A C9 H9B . . 108.0 ?
C11 C10 C15 . . 118.07(10) ?
C11 C10 C2 . . 124.97(10) ?
C15 C10 C2 . . 116.65(10) ?
C10 C11 C12 . . 119.97(12) ?
C10 C11 H11A . . 120.0 ?
C12 C11 H11A . . 120.0 ?
C13 C12 C11 . . 121.18(14) ?
C13 C12 H12A . . 119.4 ?
C11 C12 H12A . . 119.4 ?
C12 C13 C14 . . 119.56(12) ?
C12 C13 H13A . . 120.2 ?
C14 C13 H13A . . 120.2 ?
C13 C14 C15 . . 119.87(13) ?
C13 C14 H14A . . 120.1 ?
C15 C14 H14A . . 120.1 ?
C14 C15 C10 . . 121.33(12) ?
C14 C15 H15A . . 119.3 ?
C10 C15 H15A . . 119.3 ?
C21 C16 C17 . . 118.48(11) ?
C21 C16 C2 . . 123.31(10) ?
C17 C16 C2 . . 118.18(10) ?
C18 C17 C16 . . 120.80(14) ?
C18 C17 H17A . . 119.6 ?
C16 C17 H17A . . 119.6 ?
C19 C18 C17 . . 120.31(15) ?
C19 C18 H18A . . 119.8 ?
C17 C18 H18A . . 119.8 ?
C18 C19 C20 . . 119.56(14) ?
C18 C19 H19A . . 120.2 ?
C20 C19 H19A . . 120.2 ?
C19 C20 C21 . . 120.52(16) ?
C19 C20 H20A . . 119.7 ?
C21 C20 H20A . . 119.7 ?
C16 C21 C20 . . 120.29(13) ?
C16 C21 H21A . . 119.9 ?
C20 C21 H21A . . 119.9 ?

loop_
_geom_bond_atom_site_label_1
_geom_bond_atom_site_label_2
_geom_bond_site_symmetry_2
_geom_bond_distance
_geom_bond_publ_flag
O1 C1 . 1.2267(14) ?
N1 C1 . 1.3368(14) ?
N1 H1NB . 0.867(12) ?
N1 H1NA . 0.838(13) ?
N2 C5 . 1.4621(14) ?
N2 C9 . 1.4635(14) ?
N2 C4 . 1.4692(13) ?
C1 C2 . 1.5534(13) ?
C2 C10 . 1.5362(13) ?
C2 C16 . 1.5411(14) ?
C2 C3 . 1.5509(13) ?
C3 C4 . 1.5239(15) ?
C3 H3A . 0.9900 ?
C3 H3B . 0.9900 ?
C4 H4A . 0.9900 ?
C4 H4B . 0.9900 ?
C5 C6 . 1.5147(18) ?
C5 H5A . 0.9900 ?
C5 H5B . 0.9900 ?
C6 C7 . 1.518(2) ?
C6 H6A . 0.9900 ?
C6 H6B . 0.9900 ?
C7 C8 . 1.507(2) ?
C7 H7A . 0.9900 ?
C7 H7B . 0.9900 ?
C8 C9 . 1.522(2) ?
C8 H8A . 0.9900 ?
C8 H8B . 0.9900 ?
C9 H9A . 0.9900 ?
C9 H9B . 0.9900 ?
C10 C11 . 1.3830(16) ?
C10 C15 . 1.4002(16) ?
C11 C12 . 1.4017(18) ?
C11 H11A . 0.9500 ?
C12 C13 . 1.372(2) ?
C12 H12A . 0.9500 ?
C13 C14 . 1.372(2) ?
C13 H13A . 0.9500 ?
C14 C15 . 1.3918(17) ?
C14 H14A . 0.9500 ?
C15 H15A . 0.9500 ?
C16 C21 . 1.3871(17) ?
C16 C17 . 1.3941(16) ?
C17 C18 . 1.3832(19) ?
C17 H17A . 0.9500 ?
C18 C19 . 1.375(3) ?
C18 H18A . 0.9500 ?
C19 C20 . 1.380(3) ?
C19 H19A . 0.9500 ?
C20 C21 . 1.390(2) ?
C20 H20A . 0.9500 ?
C21 H21A . 0.9500 ?

loop_
_geom_hbond_atom_site_label_D
_geom_hbond_atom_site_label_H
_geom_hbond_atom_site_label_A
_geom_hbond_site_symmetry_A
_geom_hbond_distance_DH
_geom_hbond_distance_HA
_geom_hbond_distance_DA
_geom_hbond_angle_DHA
N1 H1NB N2 4_655 0.867(12) 2.080(13) 2.9457(13) 176.5(16)
N1 H1NA O1 4_654 0.838(13) 2.383(14) 3.1971(14) 164.0(15)
C3 H3B O1 4_654 0.99 2.47 3.3738(14) 152

loop_
_geom_torsion_atom_site_label_1
_geom_torsion_atom_site_label_2
_geom_torsion_atom_site_label_3
_geom_torsion_atom_site_label_4
_geom_torsion_site_symmetry_1
_geom_torsion_site_symmetry_2
_geom_torsion_site_symmetry_3
_geom_torsion_site_symmetry_4
_geom_torsion
_geom_torsion_publ_flag
O1 C1 C2 C10 . . . . -32.45(15) ?
N1 C1 C2 C10 . . . . 152.28(10) ?
O1 C1 C2 C16 . . . . 86.24(13) ?
N1 C1 C2 C16 . . . . -89.03(11) ?
O1 C1 C2 C3 . . . . -152.81(11) ?
N1 C1 C2 C3 . . . . 31.92(13) ?
C10 C2 C3 C4 . . . . -65.67(11) ?
C16 C2 C3 C4 . . . . 174.97(8) ?
C1 C2 C3 C4 . . . . 59.61(12) ?
C5 N2 C4 C3 . . . . -82.56(11) ?
C9 N2 C4 C3 . . . . 155.28(10) ?
C2 C3 C4 N2 . . . . 167.45(9) ?
C9 N2 C5 C6 . . . . -60.68(14) ?
C4 N2 C5 C6 . . . . 176.51(10) ?
N2 C5 C6 C7 . . . . 57.66(16) ?
C5 C6 C7 C8 . . . . -52.61(19) ?
C6 C7 C8 C9 . . . . 52.17(19) ?
C5 N2 C9 C8 . . . . 59.41(15) ?
C4 N2 C9 C8 . . . . -177.87(12) ?
C7 C8 C9 N2 . . . . -56.18(18) ?
C16 C2 C10 C11 . . . . -133.19(11) ?
C3 C2 C10 C11 . . . . 105.40(11) ?
C1 C2 C10 C11 . . . . -18.01(15) ?
C16 C2 C10 C15 . . . . 53.39(12) ?
C3 C2 C10 C15 . . . . -68.02(12) ?
C1 C2 C10 C15 . . . . 168.56(10) ?
C15 C10 C11 C12 . . . . 0.03(17) ?
C2 C10 C11 C12 . . . . -173.31(11) ?
C10 C11 C12 C13 . . . . 1.2(2) ?
C11 C12 C13 C14 . . . . -1.6(2) ?
C12 C13 C14 C15 . . . . 0.8(2) ?
C13 C14 C15 C10 . . . . 0.40(19) ?
C11 C10 C15 C14 . . . . -0.80(17) ?
C2 C10 C15 C14 . . . . 173.09(11) ?
C10 C2 C16 C21 . . . . -133.26(11) ?
C3 C2 C16 C21 . . . . -15.87(14) ?
C1 C2 C16 C21 . . . . 104.46(12) ?
C10 C2 C16 C17 . . . . 48.96(12) ?
C3 C2 C16 C17 . . . . 166.35(10) ?
C1 C2 C16 C17 . . . . -73.32(11) ?
C21 C16 C17 C18 . . . . 1.61(19) ?
C2 C16 C17 C18 . . . . 179.50(11) ?
C16 C17 C18 C19 . . . . 0.0(2) ?
C17 C18 C19 C20 . . . . -1.1(2) ?
C18 C19 C20 C21 . . . . 0.4(3) ?
C17 C16 C21 C20 . . . . -2.26(19) ?
C2 C16 C21 C20 . . . . 179.98(12) ?
C19 C20 C21 C16 . . . . 1.3(2) ?

loop_
_cod_related_entry_id
_cod_related_entry_database
_cod_related_entry_code
1 ChemSpider 59016
